data_7036059
loop_
_publ_author_name
'Grau, Jordi'
'Brissos, Rosa F.'
'Salinas-Uber, Jorge'
'Caballero, Ana B.'
'Caubet, Amparo'
'Roubeau, Olivier'
'Korrodi-Greg\'orio, Lu\'is'
'P\'erez-Tom\'as, Ricardo'
'Gamez, Patrick'

_publ_section_title
;
 The effect of potential supramolecular-bond promoters on the
 DNA-interacting abilities of copper-terpyridine compounds.
;
_journal_issue 36
_journal_name_full 'Dalton transactions (Cambridge, England : 2003)'
_journal_page_first 16061
_journal_page_last 16072
_journal_paper_doi 10.1039/c5dt02211h
_journal_volume 44
_journal_year 2015
_chemical_formula_moiety 'C15 H12 Cl Cu N5 O7'
_chemical_formula_sum 'C15 H12 Cl Cu N5 O7'
_chemical_formula_weight 473.29
_chemical_name_systematic
; 
 ? 
;
_space_group_IT_number 15
_symmetry_cell_setting monoclinic
_symmetry_space_group_name_Hall '-C 2yc'
_symmetry_space_group_name_H-M 'C 1 2/c 1'
_atom_sites_solution_hydrogens geom
_atom_sites_solution_primary direct
_atom_sites_solution_secondary difmap
_audit_creation_method SHELXL-97
_audit_update_record
;
2015-06-08 deposited with the CCDC.
2015-08-03 downloaded from the CCDC.
;
_cell_angle_alpha 90.00
_cell_angle_beta 96.817(3)
_cell_angle_gamma 90.00
_cell_formula_units_Z 4
_cell_length_a 8.684(2)
_cell_length_b 19.023(5)
_cell_length_c 10.487(3)
_cell_measurement_reflns_used 5615
_cell_measurement_temperature 100(2)
_cell_measurement_theta_max 33.59
_cell_measurement_theta_min 4.35
_cell_volume 1720.2(8)
_computing_cell_refinement 'Bruker SAINT v7.68a'
_computing_data_collection 'Bruker APEX 2'
_computing_data_reduction 'Bruker SAINT v7.68a'
_computing_structure_refinement 'SHELXL-97 (Sheldrick, 2008)'
_computing_structure_solution 'SHELXT (Sheldrick, 2012)'
_diffrn_ambient_temperature 100(2)
_diffrn_measured_fraction_theta_full 0.962
_diffrn_measured_fraction_theta_max 0.962
_diffrn_measurement_device_type 'Bruker APEX II CCD diffractometer'
_diffrn_measurement_method '\w rotation with narrow frames'
_diffrn_radiation_monochromator 'silicon 111'
_diffrn_radiation_source 'Advanced Light Source station 11.3.1'
_diffrn_radiation_type synchrotron
_diffrn_radiation_wavelength 0.77490
_diffrn_reflns_av_R_equivalents 0.0330
_diffrn_reflns_av_sigmaI/netI 0.0414
_diffrn_reflns_limit_h_max 11
_diffrn_reflns_limit_h_min -11
_diffrn_reflns_limit_k_max 21
_diffrn_reflns_limit_k_min -25
_diffrn_reflns_limit_l_max 13
_diffrn_reflns_limit_l_min -13
_diffrn_reflns_number 5165
_diffrn_reflns_theta_full 31.10
_diffrn_reflns_theta_max 31.10
_diffrn_reflns_theta_min 4.35
_exptl_absorpt_coefficient_mu 1.869
_exptl_absorpt_correction_T_max 0.92
_exptl_absorpt_correction_T_min 0.48
_exptl_absorpt_correction_type multi-scan
_exptl_absorpt_process_details 'SADABS Bruker AXS Madison WI US'
_exptl_crystal_colour blue
_exptl_crystal_density_diffrn 1.828
_exptl_crystal_density_method 'not measured'
_exptl_crystal_description plate
_exptl_crystal_F_000 956
_exptl_crystal_size_max 0.45
_exptl_crystal_size_mid 0.08
_exptl_crystal_size_min 0.04
_refine_diff_density_max 0.510
_refine_diff_density_min -0.667
_refine_diff_density_rms 0.083
_refine_ls_extinction_method none
_refine_ls_goodness_of_fit_ref 1.104
_refine_ls_hydrogen_treatment mixed
_refine_ls_matrix_type full
_refine_ls_number_parameters 137
_refine_ls_number_reflns 2054
_refine_ls_number_restraints 0
_refine_ls_restrained_S_all 1.104
_refine_ls_R_factor_all 0.0388
_refine_ls_R_factor_gt 0.0354
_refine_ls_shift/su_max 0.000
_refine_ls_shift/su_mean 0.000
_refine_ls_structure_factor_coef Fsqd
_refine_ls_weighting_details 'calc w=1/[\s^2^(Fo^2^)+(0.0543P)^2^+1.3196P] where P=(Fo^2^+2Fc^2^)/3'
_refine_ls_weighting_scheme calc
_refine_ls_wR_factor_gt 0.0947
_refine_ls_wR_factor_ref 0.0972
_reflns_number_gt 1885
_reflns_number_total 2054
_reflns_threshold_expression >2sigma(I)
_cod_data_source_file c5dt02211h2.cif
_cod_data_source_block cutpycl
_cod_depositor_comments 'Adding full bibliography for 7036058--7036060.cif.'
_cod_original_sg_symbol_H-M C2/c
_cod_database_code 7036059

loop_
_symmetry_equiv_pos_as_xyz
'x, y, z'
'-x, y, -z+1/2'
'x+1/2, y+1/2, z'
'-x+1/2, y+1/2, -z+1/2'
'-x, -y, -z'
'x, -y, z-1/2'
'-x+1/2, -y+1/2, -z'
'x+1/2, -y+1/2, z-1/2'

loop_
_atom_site_label
_atom_site_type_symbol
_atom_site_fract_x
_atom_site_fract_y
_atom_site_fract_z
_atom_site_U_iso_or_equiv
_atom_site_adp_type
_atom_site_occupancy
_atom_site_symmetry_multiplicity
_atom_site_calc_flag
_atom_site_refinement_flags
Cu1 Cu 0.5000 0.133952(16) 0.2500 0.01835(13) Uani 1 2 d S
Cl1 Cl 0.5000 0.46722(4) 0.2500 0.0418(2) Uani 1 2 d S
O1 O 0.38182(19) 0.13875(8) 0.44856(14) 0.0268(3) Uani 1 1 d .
O2 O 0.53572(18) 0.06958(9) 0.56952(16) 0.0324(4) Uani 1 1 d .
O3 O 0.29041(19) 0.06861(10) 0.58280(17) 0.0387(4) Uani 1 1 d .
O4 O 0.5000 0.03329(11) 0.2500 0.0266(4) Uani 1 2 d S
H4 H 0.514(3) 0.0079(14) 0.196(3) 0.032 Uiso 1 1 d .
N1 N 0.40136(19) 0.09198(9) 0.53360(15) 0.0226(3) Uani 1 1 d .
N2 N 0.71896(19) 0.15230(9) 0.33197(14) 0.0210(3) Uani 1 1 d .
N3 N 0.5000 0.23549(12) 0.2500 0.0191(4) Uani 1 2 d S
C1 C 0.8251(2) 0.10390(11) 0.37292(17) 0.0242(4) Uani 1 1 d .
H1A H 0.7962 0.0557 0.3707 0.029 Uiso 1 1 calc R
C2 C 0.9762(3) 0.12226(13) 0.4186(2) 0.0286(4) Uani 1 1 d .
H2A H 1.0506 0.0871 0.4455 0.034 Uiso 1 1 calc R
C3 C 1.0168(3) 0.19239(12) 0.4244(2) 0.0304(5) Uani 1 1 d .
H3A H 1.1198 0.2060 0.4554 0.036 Uiso 1 1 calc R
C4 C 0.9065(2) 0.24301(12) 0.38453(19) 0.0267(4) Uani 1 1 d .
H4A H 0.9317 0.2916 0.3898 0.032 Uiso 1 1 calc R
C5 C 0.7594(2) 0.22114(11) 0.33712(16) 0.0216(4) Uani 1 1 d .
C6 C 0.6313(2) 0.26943(11) 0.29163(17) 0.0215(4) Uani 1 1 d .
C7 C 0.6366(3) 0.34213(11) 0.29121(19) 0.0266(4) Uani 1 1 d .
H7A H 0.7299 0.3669 0.3180 0.032 Uiso 1 1 calc R
C8 C 0.5000 0.37726(15) 0.2500 0.0272(6) Uani 1 2 d S

loop_
_atom_site_aniso_label
_atom_site_aniso_U_11
_atom_site_aniso_U_22
_atom_site_aniso_U_33
_atom_site_aniso_U_23
_atom_site_aniso_U_13
_atom_site_aniso_U_12
Cu1 0.0181(2) 0.0181(2) 0.01873(18) 0.000 0.00143(12) 0.000
Cl1 0.0501(5) 0.0195(4) 0.0624(5) 0.000 0.0343(4) 0.000
O1 0.0295(8) 0.0291(8) 0.0225(7) 0.0071(5) 0.0059(6) 0.0022(6)
O2 0.0215(7) 0.0357(9) 0.0389(8) 0.0080(7) -0.0004(6) 0.0011(6)
O3 0.0284(8) 0.0492(10) 0.0409(9) 0.0181(8) 0.0139(7) 0.0028(7)
O4 0.0378(12) 0.0207(10) 0.0199(9) 0.000 -0.0017(8) 0.000
N1 0.0236(8) 0.0252(8) 0.0192(7) -0.0008(6) 0.0032(6) 0.0007(6)
N2 0.0207(8) 0.0252(8) 0.0175(7) -0.0031(6) 0.0044(6) -0.0008(6)
N3 0.0207(11) 0.0209(11) 0.0164(9) 0.000 0.0053(8) 0.000
C1 0.0248(10) 0.0297(10) 0.0184(8) -0.0026(7) 0.0044(7) 0.0034(8)
C2 0.0230(10) 0.0427(12) 0.0200(9) -0.0041(8) 0.0023(7) 0.0061(8)
C3 0.0216(10) 0.0481(14) 0.0220(9) -0.0082(8) 0.0049(8) -0.0046(9)
C4 0.0255(10) 0.0330(11) 0.0227(9) -0.0068(8) 0.0073(8) -0.0065(8)
C5 0.0229(9) 0.0266(10) 0.0165(8) -0.0044(7) 0.0078(7) -0.0026(7)
C6 0.0237(10) 0.0246(9) 0.0180(8) -0.0028(7) 0.0092(7) -0.0025(7)
C7 0.0303(11) 0.0258(10) 0.0266(9) -0.0050(7) 0.0150(8) -0.0061(8)
C8 0.0379(17) 0.0155(12) 0.0321(14) 0.000 0.0205(13) 0.000

loop_
_atom_type_symbol
_atom_type_description
_atom_type_scat_dispersion_real
_atom_type_scat_dispersion_imag
_atom_type_scat_source
C C -0.0020 0.0020 'WCROMER Program in WinGX L.Kissel & R.H.Pratt Acta Cryst A46 170 1990'
H H 0.0000 0.0000 'WCROMER Program in WinGX L.Kissel & R.H.Pratt Acta Cryst A46 170 1990'
N N -0.0031 0.0040 'WCROMER Program in WinGX L.Kissel & R.H.Pratt Acta Cryst A46 170 1990'
O O -0.0041 0.0074 'WCROMER Program in WinGX L.Kissel & R.H.Pratt Acta Cryst A46 170 1990'
Cl Cl 0.1408 0.1896 'WCROMER Program in WinGX L.Kissel & R.H.Pratt Acta Cryst A46 170 1990'
Cu Cu 0.1330 1.4803 'WCROMER Program in WinGX L.Kissel & R.H.Pratt Acta Cryst A46 170 1990'

loop_
_geom_angle_atom_site_label_1
_geom_angle_atom_site_label_2
_geom_angle_atom_site_label_3
_geom_angle
_geom_angle_site_symmetry_1
_geom_angle_site_symmetry_3
O4 Cu1 N3 180.0 . .
O4 Cu1 N2 99.94(5) . .
N3 Cu1 N2 80.06(5) . .
O4 Cu1 N2 99.94(5) . 2_655
N3 Cu1 N2 80.06(5) . 2_655
N2 Cu1 N2 160.12(10) . 2_655
O4 Cu1 O1 92.15(3) . .
N3 Cu1 O1 87.85(3) . .
N2 Cu1 O1 95.78(6) . .
N2 Cu1 O1 83.47(6) 2_655 .
O4 Cu1 O1 92.15(3) . 2_655
N3 Cu1 O1 87.85(3) . 2_655
N2 Cu1 O1 83.47(6) . 2_655
N2 Cu1 O1 95.78(6) 2_655 2_655
O1 Cu1 O1 175.70(7) . 2_655
N1 O1 Cu1 123.11(12) . .
Cu1 O4 H4 129(2) . .
O3 N1 O1 120.49(17) . .
O3 N1 O2 119.85(17) . .
O1 N1 O2 119.66(16) . .
C1 N2 C5 119.17(18) . .
C1 N2 Cu1 126.53(15) . .
C5 N2 Cu1 114.19(14) . .
C6 N3 C6 122.3(2) . 2_655
C6 N3 Cu1 118.86(12) . .
C6 N3 Cu1 118.86(12) 2_655 .
N2 C1 C2 121.7(2) . .
N2 C1 H1A 119.2 . .
C2 C1 H1A 119.2 . .
C3 C2 C1 119.0(2) . .
C3 C2 H2A 120.5 . .
C1 C2 H2A 120.5 . .
C2 C3 C4 119.6(2) . .
C2 C3 H3A 120.2 . .
C4 C3 H3A 120.2 . .
C5 C4 C3 118.4(2) . .
C5 C4 H4A 120.8 . .
C3 C4 H4A 120.8 . .
N2 C5 C4 122.0(2) . .
N2 C5 C6 113.99(17) . .
C4 C5 C6 123.96(19) . .
N3 C6 C7 120.58(19) . .
N3 C6 C5 112.65(17) . .
C7 C6 C5 126.76(18) . .
C6 C7 C8 117.1(2) . .
C6 C7 H7A 121.5 . .
C8 C7 H7A 121.5 . .
C7 C8 C7 122.3(3) 2_655 .
C7 C8 Cl1 118.84(13) 2_655 .
C7 C8 Cl1 118.84(13) . .

loop_
_geom_bond_atom_site_label_1
_geom_bond_atom_site_label_2
_geom_bond_distance
_geom_bond_site_symmetry_2
Cu1 O4 1.915(2) .
Cu1 N3 1.931(2) .
Cu1 N2 2.0220(17) .
Cu1 N2 2.0220(17) 2_655
Cu1 O1 2.4300(15) .
Cu1 O1 2.4300(15) 2_655
Cl1 C8 1.711(3) .
O1 N1 1.257(2) .
O2 N1 1.257(2) .
O3 N1 1.229(2) .
O4 H4 0.77(3) .
N2 C1 1.337(3) .
N2 C5 1.355(3) .
N3 C6 1.338(2) .
N3 C6 1.338(2) 2_655
C1 C2 1.387(3) .
C1 H1A 0.9500 .
C2 C3 1.379(3) .
C2 H2A 0.9500 .
C3 C4 1.387(3) .
C3 H3A 0.9500 .
C4 C5 1.379(3) .
C4 H4A 0.9500 .
C5 C6 1.477(3) .
C6 C7 1.384(3) .
C7 C8 1.385(3) .
C7 H7A 0.9500 .
C8 C7 1.385(3) 2_655

loop_
_geom_hbond_atom_site_label_D
_geom_hbond_atom_site_label_H
_geom_hbond_atom_site_label_A
_geom_hbond_distance_DH
_geom_hbond_distance_HA
_geom_hbond_distance_DA
_geom_hbond_angle_DHA
_geom_hbond_site_symmetry_A
O4 H4 O2 0.77(3) 2.01(3) 2.765(2) 171(3) 6
